data_4312511
loop_
_publ_author_name
'Nadezhda A. Bokach'
'Tatyana B. Pakhomova'
'Vadim Yu. Kukushkin'
'Matti Haukka'
'Armando J. L. Pombeiro'

_publ_section_title
;
 Hydrolytic Metal-Mediated Coupling of Dialkylcyanamides at a Pt(IV)
 Center Giving a New Family of Diimino Ligands
;
_journal_name_full 'Inorganic Chemistry'
_journal_page_first 7560
_journal_page_last 7568
_journal_paper_doi 10.1021/ic034800x
_journal_volume 42
_journal_year 2003
_chemical_formula_sum 'C17 H31 Cl4 N6.5 O4.5 Pt'
_chemical_formula_weight 735.37
_chemical_name_common '[PtCl4{NHC(NC4H8O)OC(NC4H8O)NH}2].solv'
_chemical_name_systematic
;
 ?
;
_space_group_IT_number 14
_symmetry_cell_setting monoclinic
_symmetry_space_group_name_Hall '-P 2yn'
_symmetry_space_group_name_H-M 'P 1 21/n 1'
_atom_sites_solution_hydrogens geom
_atom_sites_solution_primary direct
_atom_sites_solution_secondary difmap
_audit_creation_method SHELXL-97
_cell_angle_alpha 90.00
_cell_angle_beta 94.184(7)
_cell_angle_gamma 90.00
_cell_formula_units_Z 4
_cell_length_a 9.7603(14)
_cell_length_b 16.9136(11)
_cell_length_c 15.4971(9)
_cell_measurement_temperature 100(2)
_cell_volume 2551.5(4)
_computing_cell_refinement 'EvalCCD (Duisenberg, 1998-2003)'
_computing_data_collection 'Collect (Nonius BV, 1997-2000)'
_computing_data_reduction 'EvalCCD (Duisenberg, 1998-2003)'
_computing_molecular_graphics 'XP in SHELXTL v.6.12 (Bruker AXS, 2002)'
_computing_publication_material 'SHELXL-97 (Sheldrick, 1997)'
_computing_structure_refinement 'SHELXL-97 (Sheldrick, 1997)'
_computing_structure_solution 'SHELXS-97 (Sheldrick, 1997)'
_diffrn_ambient_temperature 100(2)
_diffrn_detector_area_resol_mean 9
_diffrn_measured_fraction_theta_full 0.998
_diffrn_measured_fraction_theta_max 0.998
_diffrn_measurement_device '95mm CCD camera on \k-goniostat'
_diffrn_measurement_device_type KappaCCD
_diffrn_measurement_method CCD
_diffrn_radiation_monochromator 'horizonally mounted graphite crystal'
_diffrn_radiation_source 'fine-focus sealed tube'
_diffrn_radiation_type MoK\a
_diffrn_radiation_wavelength 0.71073
_diffrn_reflns_av_R_equivalents 0.0324
_diffrn_reflns_av_sigmaI/netI 0.0215
_diffrn_reflns_limit_h_max 11
_diffrn_reflns_limit_h_min -11
_diffrn_reflns_limit_k_max 19
_diffrn_reflns_limit_k_min -20
_diffrn_reflns_limit_l_max 18
_diffrn_reflns_limit_l_min -18
_diffrn_reflns_number 24004
_diffrn_reflns_theta_full 25.00
_diffrn_reflns_theta_max 25.00
_diffrn_reflns_theta_min 2.41
_exptl_absorpt_coefficient_mu 5.957
_exptl_absorpt_correction_T_max 0.5230
_exptl_absorpt_correction_T_min 0.3704
_exptl_absorpt_correction_type multi-scan
_exptl_absorpt_process_details 'SADABS v.2.06 (Sheldrick, 2002)'
_exptl_crystal_colour yellow
_exptl_crystal_density_diffrn 1.914
_exptl_crystal_density_method 'not measured'
_exptl_crystal_description block
_exptl_crystal_F_000 1442
_exptl_crystal_size_max 0.21
_exptl_crystal_size_mid 0.17
_exptl_crystal_size_min 0.13
_refine_diff_density_max 2.881
_refine_diff_density_min -1.715
_refine_diff_density_rms 0.169
_refine_ls_extinction_method none
_refine_ls_goodness_of_fit_ref 1.071
_refine_ls_hydrogen_treatment mixed
_refine_ls_matrix_type full
_refine_ls_number_parameters 289
_refine_ls_number_reflns 4491
_refine_ls_number_restraints 1
_refine_ls_restrained_S_all 1.071
_refine_ls_R_factor_all 0.0510
_refine_ls_R_factor_gt 0.0391
_refine_ls_shift/su_max 0.001
_refine_ls_shift/su_mean 0.000
_refine_ls_structure_factor_coef Fsqd
_refine_ls_weighting_details 'calc w=1/[\s^2^(Fo^2^)+(0.0401P)^2^+26.7923P] where P=(Fo^2^+2Fc^2^)/3'
_refine_ls_weighting_scheme calc
_refine_ls_wR_factor_gt 0.0935
_refine_ls_wR_factor_ref 0.1018
_reflns_number_gt 3755
_reflns_number_total 4491
_reflns_threshold_expression >2sigma(I)
_cod_data_source_file ic034800xsi20030710_115442_5.cif
_cod_data_source_block 14
_cod_depositor_comments
;
The following automatic conversions were performed:

'_symmetry_cell_setting' value 'Monoclinic' changed to 'monoclinic'
according to the built-in table from CIF Core dictionary named
'cif_core.dic' version 2.4.1 from 2010-06-29.

Automatic conversion script
Id: cif_fix_values 1646 2011-03-28 12:23:43Z adriana 
;
_cod_original_sg_symbol_H-M 'P 21/n'
_cod_original_formula_sum 'C17 H31 Cl4 N6.50 O4.50 Pt'
_cod_database_code 4312511

loop_
_symmetry_equiv_pos_as_xyz
'x, y, z'
'-x+1/2, y+1/2, -z+1/2'
'-x, -y, -z'
'x-1/2, -y-1/2, z-1/2'

loop_
_atom_site_label
_atom_site_type_symbol
_atom_site_fract_x
_atom_site_fract_y
_atom_site_fract_z
_atom_site_U_iso_or_equiv
_atom_site_adp_type
_atom_site_occupancy
_atom_site_symmetry_multiplicity
_atom_site_calc_flag
_atom_site_refinement_flags
_atom_site_disorder_assembly
_atom_site_disorder_group
Pt1 Pt 0.07691(3) 0.232328(18) 0.287563(18) 0.02798(11) Uani 1 1 d . . .
Cl4 Cl 0.2607(2) 0.31203(14) 0.33007(16) 0.0498(5) Uani 1 1 d . . .
Cl2 Cl -0.0718(2) 0.32061(13) 0.34399(13) 0.0417(5) Uani 1 1 d . . .
Cl1 Cl 0.0968(2) 0.16642(13) 0.41747(12) 0.0405(5) Uani 1 1 d . . .
Cl3 Cl -0.1050(2) 0.15167(14) 0.23891(16) 0.0493(5) Uani 1 1 d . . .
O3 O 0.6016(6) 0.0359(4) 0.0953(4) 0.0473(15) Uani 1 1 d . . .
O2 O 0.0469(7) 0.3792(4) -0.1227(4) 0.0542(17) Uani 1 1 d . . .
N2 N 0.2031(7) 0.1560(4) 0.2332(4) 0.0332(15) Uani 1 1 d . . .
H2 H 0.2058 0.1043 0.2605 0.050 Uiso 1 1 d . . .
O1 O 0.2623(6) 0.2424(3) 0.1263(4) 0.0404(14) Uani 1 1 d . . .
N1 N 0.0573(7) 0.2876(4) 0.1740(4) 0.0384(16) Uani 1 1 d . . .
H1 H -0.0180 0.3104 0.1563 0.058 Uiso 1 1 d . . .
N4 N 0.3800(7) 0.1295(4) 0.1441(4) 0.0384(17) Uani 1 1 d . . .
N3 N 0.1381(9) 0.3273(5) 0.0441(5) 0.053(2) Uani 1 1 d . . .
C2 C 0.2784(8) 0.1722(5) 0.1709(5) 0.0336(18) Uani 1 1 d . . .
C12 C 0.4149(9) 0.0534(5) 0.1865(6) 0.040(2) Uani 1 1 d . . .
H12A H 0.3585 0.0107 0.1582 0.048 Uiso 1 1 calc R . .
H12B H 0.3941 0.0558 0.2481 0.048 Uiso 1 1 calc R . .
C11 C 0.5632(10) 0.0356(5) 0.1806(6) 0.045(2) Uani 1 1 d . . .
H11A H 0.6187 0.0752 0.2146 0.054 Uiso 1 1 calc R . .
H11B H 0.5837 -0.0170 0.2065 0.054 Uiso 1 1 calc R . .
C9 C 0.5767(10) 0.1122(6) 0.0584(6) 0.047(2) Uani 1 1 d . . .
H9A H 0.6049 0.1121 -0.0017 0.057 Uiso 1 1 calc R . .
H9B H 0.6340 0.1516 0.0917 0.057 Uiso 1 1 calc R . .
C8 C 0.4312(9) 0.1362(6) 0.0576(6) 0.048(2) Uani 1 1 d . . .
H8A H 0.4216 0.1916 0.0373 0.058 Uiso 1 1 calc R . .
H8B H 0.3752 0.1023 0.0166 0.058 Uiso 1 1 calc R . .
C1 C 0.1450(8) 0.2863(5) 0.1158(5) 0.0331(18) Uani 1 1 d . . .
C7 C 0.2229(10) 0.3182(6) -0.0283(6) 0.051(3) Uani 1 1 d . . .
H7A H 0.2804 0.2702 -0.0201 0.061 Uiso 1 1 calc R . .
H7B H 0.2846 0.3645 -0.0314 0.061 Uiso 1 1 calc R . .
C6 C 0.1324(13) 0.3115(7) -0.1109(6) 0.070(3) Uani 1 1 d . . .
H6A H 0.1902 0.3063 -0.1605 0.084 Uiso 1 1 calc R . .
H6B H 0.0746 0.2636 -0.1089 0.084 Uiso 1 1 calc R . .
C4 C -0.0426(10) 0.3808(7) -0.0554(8) 0.068(3) Uani 1 1 d . . .
H4A H -0.0963 0.3311 -0.0560 0.081 Uiso 1 1 calc R . .
H4B H -0.1079 0.4253 -0.0648 0.081 Uiso 1 1 calc R . .
C3 C 0.0333(15) 0.3899(8) 0.0286(7) 0.090(5) Uani 1 1 d . . .
H3A H -0.0316 0.3879 0.0747 0.108 Uiso 1 1 calc R . .
H3B H 0.0789 0.4422 0.0314 0.108 Uiso 1 1 calc R . .
N99 N -0.2120(11) 0.0129(6) 0.6707(8) 0.089(4) Uani 1 1 d . . .
C99 C -0.1087(10) 0.0412(6) 0.6611(7) 0.052(2) Uani 1 1 d . A .
N98 N 0.0094(8) 0.0706(5) 0.6496(8) 0.073(3) Uani 1 1 d . . .
O95 O 0.2768(6) 0.1219(4) 0.6486(5) 0.0534(17) Uani 1 1 d . . .
C97A C 0.109(3) 0.0262(16) 0.596(2) 0.073(2) Uiso 0.50(2) 1 d P A 1
H97A H 0.0866 -0.0308 0.5913 0.087 Uiso 0.50(2) 1 calc PR A 1
H97B H 0.1107 0.0489 0.5367 0.087 Uiso 0.50(2) 1 calc PR A 1
C96A C 0.241(3) 0.0406(16) 0.649(2) 0.073(2) Uiso 0.50(2) 1 d P A 1
H96A H 0.2308 0.0231 0.7088 0.087 Uiso 0.50(2) 1 calc PR A 1
H96B H 0.3147 0.0091 0.6251 0.087 Uiso 0.50(2) 1 calc PR A 1
C96B C 0.233(3) 0.0528(16) 0.602(2) 0.073(2) Uiso 0.50(2) 1 d P A 2
H96C H 0.1982 0.0675 0.5427 0.087 Uiso 0.50(2) 1 calc PR A 2
H96D H 0.3113 0.0164 0.5983 0.087 Uiso 0.50(2) 1 calc PR A 2
C97B C 0.129(3) 0.0150(16) 0.643(2) 0.073(2) Uiso 0.50(2) 1 d P A 2
H97C H 0.1644 -0.0018 0.7020 0.087 Uiso 0.50(2) 1 calc PR A 2
H97D H 0.0990 -0.0328 0.6102 0.087 Uiso 0.50(2) 1 calc PR A 2
C94 C 0.1741(11) 0.1720(8) 0.6733(14) 0.077(7) Uani 0.71(2) 1 d P A .
H94A H 0.1988 0.2264 0.6566 0.093 Uiso 0.71(2) 1 calc PR B 3
H94B H 0.1763 0.1709 0.7372 0.093 Uiso 0.71(2) 1 calc PR B 3
C93A C 0.028(4) 0.158(3) 0.639(3) 0.073(2) Uiso 0.29(2) 1 d P A 3
H93A H -0.0368 0.1876 0.6728 0.087 Uiso 0.29(2) 1 calc PR B 3
H93B H 0.0142 0.1732 0.5774 0.087 Uiso 0.29(2) 1 calc PR B 3
C93B C 0.0635(14) 0.1441(8) 0.6970(9) 0.073(2) Uiso 1 1 d . A 4
H93C H -0.0077 0.1858 0.6901 0.087 Uiso 1 1 calc R A 4
H93D H 0.0767 0.1316 0.7594 0.087 Uiso 1 1 calc R A 4
O89 O 0.0937(11) 0.1313(9) -0.0029(7) 0.0501(19) Uani 0.50 1 d PD . .
N89 N 0.0297(14) 0.0189(11) 0.0058(11) 0.0501(19) Uani 0.50 1 d P . .
C88 C -0.0486(19) 0.0348(13) 0.0668(12) 0.0501(19) Uani 0.50 1 d P . .
H88A H 0.0230 0.0265 0.1145 0.060 Uiso 0.50 1 calc PR . .
H88B H -0.1403 0.0279 0.0892 0.060 Uiso 0.50 1 calc PR . .
C86 C 0.1130(19) -0.0085(14) -0.0408(12) 0.0501(19) Uani 0.50 1 d P . .
H86A H 0.1873 -0.0194 0.0046 0.060 Uiso 0.50 1 calc PR . .
H86B H 0.1244 -0.0435 -0.0910 0.060 Uiso 0.50 1 calc PR . .
C89 C -0.0347(15) 0.1174(13) 0.0246(11) 0.0501(19) Uani 0.50 1 d PD . .
H89A H -0.1033 0.1220 -0.0255 0.060 Uiso 0.50 1 calc PR . .
H89B H -0.0558 0.1586 0.0670 0.060 Uiso 0.50 1 calc PR . .
C87 C 0.1117(18) 0.0782(12) -0.0673(11) 0.0501(19) Uani 0.50 1 d PD . .
H87A H 0.1997 0.0903 -0.0925 0.060 Uiso 0.50 1 calc PR . .
H87B H 0.0373 0.0860 -0.1134 0.060 Uiso 0.50 1 calc PR . .
H89 H 0.0150 -0.0381 0.0360 0.050 Uiso 1 1 d . . .

loop_
_atom_site_aniso_label
_atom_site_aniso_U_11
_atom_site_aniso_U_22
_atom_site_aniso_U_33
_atom_site_aniso_U_23
_atom_site_aniso_U_13
_atom_site_aniso_U_12
Pt1 0.03005(17) 0.03372(18) 0.02113(16) 0.00342(12) 0.00828(11) 0.00313(13)
Cl4 0.0450(12) 0.0493(13) 0.0548(14) 0.0018(11) 0.0029(10) -0.0112(10)
Cl2 0.0521(12) 0.0439(12) 0.0312(10) 0.0003(8) 0.0165(9) 0.0123(9)
Cl1 0.0428(11) 0.0519(12) 0.0279(10) 0.0142(9) 0.0108(8) 0.0073(9)
Cl3 0.0339(11) 0.0521(13) 0.0611(14) -0.0080(11) -0.0010(10) -0.0029(9)
O3 0.048(4) 0.055(4) 0.041(3) 0.000(3) 0.016(3) 0.018(3)
O2 0.064(4) 0.058(4) 0.042(4) 0.017(3) 0.010(3) 0.018(3)
N2 0.034(4) 0.035(4) 0.031(3) 0.006(3) 0.010(3) 0.005(3)
O1 0.041(3) 0.049(4) 0.033(3) 0.016(3) 0.018(3) 0.010(3)
N1 0.039(4) 0.050(4) 0.027(3) 0.012(3) 0.009(3) 0.011(3)
N4 0.040(4) 0.052(4) 0.025(3) 0.008(3) 0.011(3) 0.017(3)
N3 0.066(5) 0.059(5) 0.038(4) 0.022(4) 0.028(4) 0.036(4)
C2 0.034(4) 0.040(5) 0.028(4) 0.004(3) 0.008(3) 0.007(3)
C12 0.043(5) 0.044(5) 0.034(4) 0.001(4) 0.010(4) 0.007(4)
C11 0.049(5) 0.040(5) 0.047(5) 0.005(4) 0.008(4) 0.017(4)
C9 0.046(5) 0.059(6) 0.039(5) 0.005(4) 0.017(4) 0.013(4)
C8 0.044(5) 0.070(7) 0.034(5) 0.008(4) 0.017(4) 0.015(5)
C1 0.034(4) 0.038(5) 0.028(4) 0.001(3) 0.009(3) 0.006(3)
C7 0.047(5) 0.063(6) 0.046(5) 0.028(5) 0.027(4) 0.022(5)
C6 0.087(8) 0.085(8) 0.039(5) 0.016(5) 0.023(5) 0.041(7)
C4 0.039(5) 0.065(7) 0.100(9) 0.046(7) 0.016(6) 0.011(5)
C3 0.127(11) 0.105(10) 0.045(6) 0.039(6) 0.046(7) 0.087(9)
N99 0.064(7) 0.074(7) 0.134(10) -0.035(7) 0.050(7) -0.022(6)
C99 0.044(6) 0.045(5) 0.068(7) -0.004(5) 0.017(5) -0.005(4)
N98 0.035(4) 0.031(4) 0.157(10) -0.014(5) 0.031(5) -0.004(3)
O95 0.038(3) 0.053(4) 0.069(5) -0.020(3) 0.002(3) -0.006(3)
C94 0.012(6) 0.041(8) 0.178(19) -0.058(10) 0.008(8) -0.003(5)
O89 0.027(4) 0.091(6) 0.031(3) -0.001(3) -0.001(3) 0.016(4)
N89 0.027(4) 0.091(6) 0.031(3) -0.001(3) -0.001(3) 0.016(4)
C88 0.027(4) 0.091(6) 0.031(3) -0.001(3) -0.001(3) 0.016(4)
C86 0.027(4) 0.091(6) 0.031(3) -0.001(3) -0.001(3) 0.016(4)
C89 0.027(4) 0.091(6) 0.031(3) -0.001(3) -0.001(3) 0.016(4)
C87 0.027(4) 0.091(6) 0.031(3) -0.001(3) -0.001(3) 0.016(4)

loop_
_atom_type_symbol
_atom_type_description
_atom_type_scat_dispersion_real
_atom_type_scat_dispersion_imag
_atom_type_scat_source
C C 0.0033 0.0016 'International Tables Vol C Tables 4.2.6.8 and 6.1.1.4'
H H 0.0000 0.0000 'International Tables Vol C Tables 4.2.6.8 and 6.1.1.4'
N N 0.0061 0.0033 'International Tables Vol C Tables 4.2.6.8 and 6.1.1.4'
O O 0.0106 0.0060 'International Tables Vol C Tables 4.2.6.8 and 6.1.1.4'
Cl Cl 0.1484 0.1585 'International Tables Vol C Tables 4.2.6.8 and 6.1.1.4'
Pt Pt -1.7033 8.3905 'International Tables Vol C Tables 4.2.6.8 and 6.1.1.4'

loop_
_geom_angle_atom_site_label_1
_geom_angle_atom_site_label_2
_geom_angle_atom_site_label_3
_geom_angle
_geom_angle_site_symmetry_1
_geom_angle_site_symmetry_3
_geom_angle_publ_flag
N1 Pt1 N2 87.3(3) . . ?
N1 Pt1 Cl1 178.8(2) . . ?
N2 Pt1 Cl1 92.32(19) . . ?
N1 Pt1 Cl2 90.5(2) . . ?
N2 Pt1 Cl2 177.6(2) . . ?
Cl1 Pt1 Cl2 89.84(7) . . ?
N1 Pt1 Cl4 90.0(2) . . ?
N2 Pt1 Cl4 90.4(2) . . ?
Cl1 Pt1 Cl4 91.09(8) . . ?
Cl2 Pt1 Cl4 90.65(9) . . ?
N1 Pt1 Cl3 88.1(2) . . ?
N2 Pt1 Cl3 87.9(2) . . ?
Cl1 Pt1 Cl3 90.76(9) . . ?
Cl2 Pt1 Cl3 90.91(8) . . ?
Cl4 Pt1 Cl3 177.58(9) . . ?
C11 O3 C9 109.5(6) . . ?
C4 O2 C6 108.1(7) . . ?
C2 N2 Pt1 125.4(6) . . ?
C2 N2 H2 121.3 . . ?
Pt1 N2 H2 113.2 . . ?
C1 O1 C2 126.3(6) . . ?
C1 N1 Pt1 125.8(6) . . ?
C1 N1 H1 112.6 . . ?
Pt1 N1 H1 121.2 . . ?
C2 N4 C8 124.1(7) . . ?
C2 N4 C12 119.5(7) . . ?
C8 N4 C12 113.0(7) . . ?
C1 N3 C7 127.2(7) . . ?
C1 N3 C3 120.6(7) . . ?
C7 N3 C3 112.2(7) . . ?
N2 C2 N4 127.3(8) . . ?
N2 C2 O1 120.7(7) . . ?
N4 C2 O1 112.0(6) . . ?
N4 C12 C11 110.1(7) . . ?
N4 C12 H12A 109.6 . . ?
C11 C12 H12A 109.6 . . ?
N4 C12 H12B 109.6 . . ?
C11 C12 H12B 109.6 . . ?
H12A C12 H12B 108.2 . . ?
O3 C11 C12 112.7(7) . . ?
O3 C11 H11A 109.0 . . ?
C12 C11 H11A 109.0 . . ?
O3 C11 H11B 109.0 . . ?
C12 C11 H11B 109.0 . . ?
H11A C11 H11B 107.8 . . ?
O3 C9 C8 112.9(8) . . ?
O3 C9 H9A 109.0 . . ?
C8 C9 H9A 109.0 . . ?
O3 C9 H9B 109.0 . . ?
C8 C9 H9B 109.0 . . ?
H9A C9 H9B 107.8 . . ?
N4 C8 C9 111.3(7) . . ?
N4 C8 H8A 109.4 . . ?
C9 C8 H8A 109.4 . . ?
N4 C8 H8B 109.4 . . ?
C9 C8 H8B 109.4 . . ?
H8A C8 H8B 108.0 . . ?
N1 C1 N3 126.2(7) . . ?
N1 C1 O1 121.5(7) . . ?
N3 C1 O1 112.3(7) . . ?
N3 C7 C6 109.4(8) . . ?
N3 C7 H7A 109.8 . . ?
C6 C7 H7A 109.8 . . ?
N3 C7 H7B 109.8 . . ?
C6 C7 H7B 109.8 . . ?
H7A C7 H7B 108.2 . . ?
O2 C6 C7 110.6(9) . . ?
O2 C6 H6A 109.5 . . ?
C7 C6 H6A 109.5 . . ?
O2 C6 H6B 109.5 . . ?
C7 C6 H6B 109.5 . . ?
H6A C6 H6B 108.1 . . ?
O2 C4 C3 111.1(9) . . ?
O2 C4 H4A 109.4 . . ?
C3 C4 H4A 109.4 . . ?
O2 C4 H4B 109.4 . . ?
C3 C4 H4B 109.4 . . ?
H4A C4 H4B 108.0 . . ?
C4 C3 N3 111.7(10) . . ?
C4 C3 H3A 109.3 . . ?
N3 C3 H3A 109.3 . . ?
C4 C3 H3B 109.3 . . ?
N3 C3 H3B 109.3 . . ?
H3A C3 H3B 107.9 . . ?
N99 C99 N98 177.9(11) . . ?
C99 N98 C93A 121.1(18) . . ?
C99 N98 C97B 118.5(13) . . ?
C93A N98 C97B 120(2) . . ?
C99 N98 C93B 122.4(9) . . ?
C93A N98 C93B 37.4(17) . . ?
C97B N98 C93B 107.3(14) . . ?
C99 N98 C97A 120.1(13) . . ?
C93A N98 C97A 110(2) . . ?
C97B N98 C97A 29.6(12) . . ?
C93B N98 C97A 117.1(12) . . ?
C94 O95 C96A 114.0(14) . . ?
C94 O95 C96B 116.3(13) . . ?
C96A O95 C96B 30.4(13) . . ?
C96A C97A N98 100(2) . . ?
C96A C97A H97A 111.8 . . ?
N98 C97A H97A 111.8 . . ?
C96A C97A H97B 111.8 . . ?
N98 C97A H97B 111.8 . . ?
H97A C97A H97B 109.5 . . ?
O95 C96A C97A 111(2) . . ?
O95 C96A H96A 109.4 . . ?
C97A C96A H96A 109.4 . . ?
O95 C96A H96B 109.4 . . ?
C97A C96A H96B 109.4 . . ?
H96A C96A H96B 108.0 . . ?
C97B C96B O95 111(3) . . ?
C97B C96B H96C 109.5 . . ?
O95 C96B H96C 109.5 . . ?
C97B C96B H96D 109.5 . . ?
O95 C96B H96D 109.5 . . ?
H96C C96B H96D 108.1 . . ?
C96B C97B N98 110(2) . . ?
C96B C97B H97C 109.8 . . ?
N98 C97B H97C 109.8 . . ?
C96B C97B H97D 109.8 . . ?
N98 C97B H97D 109.8 . . ?
H97C C97B H97D 108.2 . . ?
C93B C94 O95 120.3(13) . . ?
C93B C94 C93A 39.7(17) . . ?
O95 C94 C93A 119(2) . . ?
C93B C94 H94A 131.0 . . ?
O95 C94 H94A 107.5 . . ?
C93A C94 H94A 107.5 . . ?
C93B C94 H94B 69.9 . . ?
O95 C94 H94B 107.5 . . ?
C93A C94 H94B 107.5 . . ?
H94A C94 H94B 107.0 . . ?
N98 C93A C94 104(3) . . ?
N98 C93A H93A 111.0 . . ?
C94 C93A H93A 111.0 . . ?
N98 C93A H93B 111.0 . . ?
C94 C93A H93B 111.0 . . ?
H93A C93A H93B 109.0 . . ?
C94 C93B N98 116.2(12) . . ?
C94 C93B H93C 108.2 . . ?
N98 C93B H93C 108.2 . . ?
C94 C93B H93D 108.2 . . ?
N98 C93B H93D 108.2 . . ?
H93C C93B H93D 107.4 . . ?
C87 O89 C89 106.5(15) . . ?
C88 N89 C86 111.4(13) 3 3 ?
C88 N89 H89 78.9 3 . ?
C86 N89 H89 66.1 3 . ?
N89 C88 C89 102.4(15) 3 . ?
N89 C88 C87 58.0(11) 3 3 ?
C89 C88 C87 153.4(15) . 3 ?
N89 C88 H88A 111.3 3 . ?
C89 C88 H88A 111.3 . . ?
C87 C88 H88A 93.6 3 . ?
N89 C88 H88B 111.3 3 . ?
C89 C88 H88B 111.3 . . ?
C87 C88 H88B 66.5 3 . ?
H88A C88 H88B 109.2 . . ?
N89 C88 H89 32.4 3 . ?
C89 C88 H89 124.3 . . ?
C87 C88 H89 48.9 3 . ?
H88A C88 H89 80.3 . . ?
H88B C88 H89 115.3 . . ?
C87 C86 N89 102.4(15) . 3 ?
C87 C86 C89 156.5(15) . 3 ?
N89 C86 C89 59.4(11) 3 3 ?
C87 C86 H86A 111.3 . . ?
N89 C86 H86A 111.3 3 . ?
C89 C86 H86A 90.3 3 . ?
C87 C86 H86B 111.3 . . ?
N89 C86 H86B 111.3 3 . ?
C89 C86 H86B 67.5 3 . ?
H86A C86 H86B 109.2 . . ?
O89 C89 C88 113.2(15) . . ?
O89 C89 C86 123.9(15) . 3 ?
C88 C89 C86 23.1(8) . 3 ?
O89 C89 H89A 108.9 . . ?
C88 C89 H89A 108.9 . . ?
C86 C89 H89A 85.8 3 . ?
O89 C89 H89B 108.9 . . ?
C88 C89 H89B 108.9 . . ?
C86 C89 H89B 117.4 3 . ?
H89A C89 H89B 107.7 . . ?
O89 C87 C86 115.9(15) . . ?
O89 C87 C88 124.6(14) . 3 ?
C86 C87 C88 22.9(8) . 3 ?
O89 C87 H87A 108.3 . . ?
C86 C87 H87A 108.3 . . ?
C88 C87 H87A 118.2 3 . ?
O89 C87 H87B 108.3 . . ?
C86 C87 H87B 108.3 . . ?
C88 C87 H87B 85.4 3 . ?
H87A C87 H87B 107.4 . . ?

loop_
_geom_bond_atom_site_label_1
_geom_bond_atom_site_label_2
_geom_bond_distance
_geom_bond_site_symmetry_2
_geom_bond_publ_flag
Pt1 N1 1.991(6) . ?
Pt1 N2 2.011(6) . ?
Pt1 Cl1 2.2970(19) . ?
Pt1 Cl2 2.2993(19) . ?
Pt1 Cl4 2.301(2) . ?
Pt1 Cl3 2.321(2) . ?
O3 C11 1.399(10) . ?
O3 C9 1.426(11) . ?
O2 C4 1.409(12) . ?
O2 C6 1.421(12) . ?
N2 C2 1.284(10) . ?
N2 H2 0.9714 . ?
O1 C1 1.364(10) . ?
O1 C2 1.378(9) . ?
N1 C1 1.287(10) . ?
N1 H1 0.8570 . ?
N4 C2 1.318(10) . ?
N4 C8 1.470(10) . ?
N4 C12 1.475(11) . ?
N3 C1 1.309(10) . ?
N3 C7 1.449(10) . ?
N3 C3 1.480(12) . ?
C12 C11 1.488(12) . ?
C12 H12A 0.9900 . ?
C12 H12B 0.9900 . ?
C11 H11A 0.9900 . ?
C11 H11B 0.9900 . ?
C9 C8 1.475(12) . ?
C9 H9A 0.9900 . ?
C9 H9B 0.9900 . ?
C8 H8A 0.9900 . ?
C8 H8B 0.9900 . ?
C7 C6 1.506(15) . ?
C7 H7A 0.9900 . ?
C7 H7B 0.9900 . ?
C6 H6A 0.9900 . ?
C6 H6B 0.9900 . ?
C4 C3 1.458(18) . ?
C4 H4A 0.9900 . ?
C4 H4B 0.9900 . ?
C3 H3A 0.9900 . ?
C3 H3B 0.9900 . ?
N99 C99 1.136(12) . ?
C99 N98 1.279(12) . ?
N98 C93A 1.49(4) . ?
N98 C97B 1.51(3) . ?
N98 C93B 1.520(15) . ?
N98 C97A 1.52(3) . ?
O95 C94 1.388(13) . ?
O95 C96A 1.42(3) . ?
O95 C96B 1.42(3) . ?
C97A C96A 1.50(4) . ?
C97A H97A 0.9900 . ?
C97A H97B 0.9900 . ?
C96A H96A 0.9900 . ?
C96A H96B 0.9900 . ?
C96B C97B 1.39(4) . ?
C96B H96C 0.9900 . ?
C96B H96D 0.9900 . ?
C97B H97C 0.9900 . ?
C97B H97D 0.9900 . ?
C94 C93B 1.257(18) . ?
C94 C93A 1.50(4) . ?
C94 H94A 0.9900 . ?
C94 H94B 0.9900 . ?
C93A H93A 0.9900 . ?
C93A H93B 0.9900 . ?
C93B H93C 0.9900 . ?
C93B H93D 0.9900 . ?
O89 C87 1.363(18) . ?
O89 C89 1.372(17) . ?
N89 C88 1.47(3) 3 ?
N89 C86 1.54(2) 3 ?
N89 H89 1.0860 . ?
C88 N89 1.47(3) 3 ?
C88 C89 1.55(3) . ?
C88 C87 2.01(3) 3 ?
C88 H88A 0.9900 . ?
C88 H88B 0.9900 . ?
C88 H89 1.4756 . ?
C86 C87 1.52(3) . ?
C86 N89 1.54(2) 3 ?
C86 C89 2.02(3) 3 ?
C86 H86A 0.9900 . ?
C86 H86B 0.9900 . ?
C89 C86 2.02(3) 3 ?
C89 H89A 0.9900 . ?
C89 H89B 0.9900 . ?
C87 C88 2.01(3) 3 ?
C87 H87A 0.9900 . ?
C87 H87B 0.9900 . ?

loop_
_geom_torsion_atom_site_label_1
_geom_torsion_atom_site_label_2
_geom_torsion_atom_site_label_3
_geom_torsion_atom_site_label_4
_geom_torsion
_geom_torsion_site_symmetry_1
_geom_torsion_site_symmetry_2
_geom_torsion_site_symmetry_3
_geom_torsion_site_symmetry_4
_geom_torsion_publ_flag
N1 Pt1 N2 C2 28.7(7) . . . . ?
Cl1 Pt1 N2 C2 -152.4(7) . . . . ?
Cl2 Pt1 N2 C2 55(5) . . . . ?
Cl4 Pt1 N2 C2 -61.3(7) . . . . ?
Cl3 Pt1 N2 C2 116.9(7) . . . . ?
N2 Pt1 N1 C1 -24.7(8) . . . . ?
Cl1 Pt1 N1 C1 -97(10) . . . . ?
Cl2 Pt1 N1 C1 156.4(7) . . . . ?
Cl4 Pt1 N1 C1 65.7(7) . . . . ?
Cl3 Pt1 N1 C1 -112.7(8) . . . . ?
Pt1 N2 C2 N4 166.5(7) . . . . ?
Pt1 N2 C2 O1 -10.2(11) . . . . ?
C8 N4 C2 N2 158.8(9) . . . . ?
C12 N4 C2 N2 1.2(14) . . . . ?
C8 N4 C2 O1 -24.3(12) . . . . ?
C12 N4 C2 O1 178.1(7) . . . . ?
C1 O1 C2 N2 -26.8(12) . . . . ?
C1 O1 C2 N4 156.0(8) . . . . ?
C2 N4 C12 C11 -151.6(8) . . . . ?
C8 N4 C12 C11 48.5(10) . . . . ?
C9 O3 C11 C12 60.7(10) . . . . ?
N4 C12 C11 O3 -55.7(10) . . . . ?
C11 O3 C9 C8 -59.2(10) . . . . ?
C2 N4 C8 C9 153.4(9) . . . . ?
C12 N4 C8 C9 -47.7(11) . . . . ?
O3 C9 C8 N4 52.9(11) . . . . ?
Pt1 N1 C1 N3 -174.3(7) . . . . ?
Pt1 N1 C1 O1 2.4(12) . . . . ?
C7 N3 C1 N1 -169.8(10) . . . . ?
C3 N3 C1 N1 8.8(17) . . . . ?
C7 N3 C1 O1 13.3(14) . . . . ?
C3 N3 C1 O1 -168.2(10) . . . . ?
C2 O1 C1 N1 31.3(13) . . . . ?
C2 O1 C1 N3 -151.6(8) . . . . ?
C1 N3 C7 C6 129.0(11) . . . . ?
C3 N3 C7 C6 -49.7(13) . . . . ?
C4 O2 C6 C7 -64.5(12) . . . . ?
N3 C7 C6 O2 58.2(12) . . . . ?
C6 O2 C4 C3 63.4(12) . . . . ?
O2 C4 C3 N3 -55.9(13) . . . . ?
C1 N3 C3 C4 -129.3(10) . . . . ?
C7 N3 C3 C4 49.5(15) . . . . ?
N99 C99 N98 C93A 166(39) . . . . ?
N99 C99 N98 C97B -12(40) . . . . ?
N99 C99 N98 C93B -150(39) . . . . ?
N99 C99 N98 C97A 22(40) . . . . ?
C99 N98 C97A C96A -139.4(19) . . . . ?
C93A N98 C97A C96A 73(3) . . . . ?
C97B N98 C97A C96A -44(3) . . . . ?
C93B N98 C97A C96A 33(3) . . . . ?
C94 O95 C96A C97A 54(3) . . . . ?
C96B O95 C96A C97A -48(3) . . . . ?
N98 C97A C96A O95 -66(3) . . . . ?
C94 O95 C96B C97B -48(3) . . . . ?
C96A O95 C96B C97B 45(3) . . . . ?
O95 C96B C97B N98 59(4) . . . . ?
C99 N98 C97B C96B 159(2) . . . . ?
C93A N98 C97B C96B -18(4) . . . . ?
C93B N98 C97B C96B -57(3) . . . . ?
C97A N98 C97B C96B 58(3) . . . . ?
C96A O95 C94 C93B 3(3) . . . . ?
C96B O95 C94 C93B 37(3) . . . . ?
C96A O95 C94 C93A -43(3) . . . . ?
C96B O95 C94 C93A -9(3) . . . . ?
C99 N98 C93A C94 151.3(19) . . . . ?
C97B N98 C93A C94 -31(4) . . . . ?
C93B N98 C93A C94 47(2) . . . . ?
C97A N98 C93A C94 -62(3) . . . . ?
C93B C94 C93A N98 -58(2) . . . . ?
O95 C94 C93A N98 46(4) . . . . ?
O95 C94 C93B N98 -36(2) . . . . ?
C93A C94 C93B N98 64(3) . . . . ?
C99 N98 C93B C94 -172.6(15) . . . . ?
C93A N98 C93B C94 -72(3) . . . . ?
C97B N98 C93B C94 45(2) . . . . ?
C97A N98 C93B C94 15(2) . . . . ?
C87 O89 C89 C88 64.7(18) . . . . ?
C87 O89 C89 C86 41.3(19) . . . 3 ?
N89 C88 C89 O89 -64.6(18) 3 . . . ?
C87 C88 C89 O89 -104(3) 3 . . . ?
N89 C88 C89 C86 58(2) 3 . . 3 ?
C87 C88 C89 C86 19(2) 3 . . 3 ?
C89 O89 C87 C86 -63.7(18) . . . . ?
C89 O89 C87 C88 -39.1(19) . . . 3 ?
N89 C86 C87 O89 59.7(19) 3 . . . ?
C89 C86 C87 O89 96(4) 3 . . . ?
N89 C86 C87 C88 -59(2) 3 . . 3 ?
C89 C86 C87 C88 -22(3) 3 . . 3 ?
